data_4346387
loop_
_publ_author_name
'Adams, Jeramie J.'
'Arulsamy, Navamoney'
'Sullivan, B. Patrick'
'Roddick, Dean M.'
'Neuberger, Amelia'
'Schmehl, Russell H.'

_publ_section_title
;
 Homoleptic Tris-Diphosphine Re(I) and Re(II) Complexes and Re(II)
 Photophysics and Photochemistry.
;
_journal_issue 23
_journal_name_full 'Inorganic chemistry'
_journal_page_first 11136
_journal_page_last 11149
_journal_paper_doi 10.1021/acs.inorgchem.5b01395
_journal_volume 54
_journal_year 2015
_chemical_formula_moiety 'C30 H72 P6 Re, C24 B F20'
_chemical_formula_sum 'C54 H72 B F20 P6 Re'
_chemical_formula_weight 1483.95
_space_group_IT_number 2
_space_group_name_Hall '-P 1'
_space_group_name_H-M_alt 'P -1'
_symmetry_cell_setting triclinic
_symmetry_space_group_name_Hall '-P 1'
_symmetry_space_group_name_H-M 'P -1'
_atom_sites_solution_hydrogens geom
_atom_sites_solution_primary direct
_atom_sites_solution_secondary difmap
_audit_creation_method SHELXL-97
_cell_angle_alpha 84.663(2)
_cell_angle_beta 80.836(2)
_cell_angle_gamma 78.621(2)
_cell_formula_units_Z 2
_cell_length_a 10.5112(4)
_cell_length_b 15.3343(5)
_cell_length_c 18.9462(7)
_cell_measurement_reflns_used 9858
_cell_measurement_temperature 150(2)
_cell_measurement_theta_max 28.85
_cell_measurement_theta_min 3.27
_cell_volume 2949.56(19)
_computing_cell_refinement 'Bruker SMART (Bruker, 2008)'
_computing_data_collection 'Bruker SMART (Bruker, 2008)'
_computing_data_reduction 'Bruker SAINT (Bruker, 2008)'
_computing_molecular_graphics 'Bruker SHELXTL V. 6.14 (Bruker, 2008)'
_computing_publication_material 'Bruker SHELXTL V. 6.14 (Bruker, 2008)'
_computing_structure_refinement 'SHELXL-97 (Sheldrick, 2008)'
_computing_structure_solution 'SHELXS-97 (Sheldrick, 2008)'
_diffrn_ambient_temperature 150(2)
_diffrn_measured_fraction_theta_full 0.976
_diffrn_measured_fraction_theta_max 0.976
_diffrn_measurement_device_type 'CCD area detector'
_diffrn_measurement_method 'phi and omega scans'
_diffrn_radiation_monochromator graphite
_diffrn_radiation_source 'fine-focus sealed tube'
_diffrn_radiation_type MoK\a
_diffrn_radiation_wavelength 0.71073
_diffrn_reflns_av_R_equivalents 0.0285
_diffrn_reflns_av_sigmaI/netI 0.0383
_diffrn_reflns_limit_h_max 14
_diffrn_reflns_limit_h_min -14
_diffrn_reflns_limit_k_max 19
_diffrn_reflns_limit_k_min -20
_diffrn_reflns_limit_l_max 25
_diffrn_reflns_limit_l_min -25
_diffrn_reflns_number 33117
_diffrn_reflns_theta_full 28.28
_diffrn_reflns_theta_max 28.28
_diffrn_reflns_theta_min 3.37
_exptl_absorpt_coefficient_mu 2.323
_exptl_absorpt_correction_T_max 0.7219
_exptl_absorpt_correction_T_min 0.6654
_exptl_absorpt_correction_type multi-scan
_exptl_absorpt_process_details 'SADABS (Bruker AXS Inc., 2008)'
_exptl_crystal_colour colourless
_exptl_crystal_density_diffrn 1.671
_exptl_crystal_density_method 'not measured'
_exptl_crystal_description rectangular_prism
_exptl_crystal_F_000 1492
_exptl_crystal_size_max 0.30
_exptl_crystal_size_mid 0.15
_exptl_crystal_size_min 0.14
_refine_diff_density_max 1.052
_refine_diff_density_min -0.398
_refine_diff_density_rms 0.084
_refine_ls_extinction_method none
_refine_ls_goodness_of_fit_ref 1.030
_refine_ls_hydrogen_treatment constr
_refine_ls_matrix_type full
_refine_ls_number_parameters 739
_refine_ls_number_reflns 14273
_refine_ls_number_restraints 0
_refine_ls_restrained_S_all 1.030
_refine_ls_R_factor_all 0.0307
_refine_ls_R_factor_gt 0.0253
_refine_ls_shift/su_max 0.001
_refine_ls_shift/su_mean 0.000
_refine_ls_structure_factor_coef Fsqd
_refine_ls_weighting_details 'calc w=1/[\s^2^(Fo^2^)+(0.0278P)^2^+0.0000P] where P=(Fo^2^+2Fc^2^)/3'
_refine_ls_weighting_scheme calc
_refine_ls_wR_factor_gt 0.0554
_refine_ls_wR_factor_ref 0.0576
_reflns_number_gt 12841
_reflns_number_total 14273
_reflns_threshold_expression >2sigma(I)
_cod_data_source_file ic5b01395_si_002.cif
_cod_data_source_block 2
_cod_depositor_comments
;
The following automatic conversions were performed:

data item '_symmetry_cell_setting' value 'Triclinic' was changed to
'triclinic' in accordance with the
/home/saulius/struct/COD-crude-data/automatic-downloads/DataCite-retrospective/ACS/depositions/lib/dictionaries/cif_core.dic
dictionary named 'cif_core.dic' version 2.4.2 last updated on
2011-04-26.

Automatic conversion script
Id: cif_fix_values 6909 2019-04-08 15:41:33Z antanas 
;
_cod_original_cell_volume 2949.56(18)
_cod_original_sg_symbol_H-M P-1
_cod_database_code 4346387

loop_
_symmetry_equiv_pos_as_xyz
'x, y, z'
'-x, -y, -z'

loop_
_atom_site_label
_atom_site_type_symbol
_atom_site_fract_x
_atom_site_fract_y
_atom_site_fract_z
_atom_site_U_iso_or_equiv
_atom_site_adp_type
_atom_site_occupancy
_atom_site_symmetry_multiplicity
_atom_site_calc_flag
_atom_site_refinement_flags
Re1 Re 0.436311(8) 0.224946(5) 0.265903(4) 0.01484(3) Uani 1 1 d .
P1 P 0.29684(6) 0.29468(4) 0.17899(3) 0.01755(11) Uani 1 1 d .
P2 P 0.47612(6) 0.37470(4) 0.26218(3) 0.01936(12) Uani 1 1 d .
P3 P 0.61875(6) 0.17544(4) 0.17523(3) 0.01760(11) Uani 1 1 d .
P4 P 0.39922(6) 0.07731(4) 0.25524(3) 0.01852(12) Uani 1 1 d .
P5 P 0.56485(6) 0.18239(4) 0.36143(3) 0.01920(12) Uani 1 1 d .
P6 P 0.26258(6) 0.24443(4) 0.36496(3) 0.01942(12) Uani 1 1 d .
C1 C 0.0259(2) 0.34960(17) 0.15029(14) 0.0319(6) Uani 1 1 d .
H1A H -0.0655 0.3524 0.1724 0.048 Uiso 1 1 calc R
H1B H 0.0441 0.3128 0.1090 0.048 Uiso 1 1 calc R
H1C H 0.0410 0.4099 0.1345 0.048 Uiso 1 1 calc R
C2 C 0.1172(2) 0.30838(16) 0.20518(13) 0.0244(5) Uani 1 1 d .
H2A H 0.0970 0.2488 0.2216 0.029 Uiso 1 1 calc R
H2B H 0.0934 0.3453 0.2472 0.029 Uiso 1 1 calc R
C3 C 0.3000(3) 0.33063(17) 0.02558(13) 0.0330(6) Uani 1 1 d .
H3A H 0.3086 0.3031 -0.0200 0.050 Uiso 1 1 calc R
H3B H 0.3698 0.3652 0.0237 0.050 Uiso 1 1 calc R
H3C H 0.2144 0.3702 0.0341 0.050 Uiso 1 1 calc R
C4 C 0.3113(2) 0.25763(15) 0.08674(12) 0.0251(5) Uani 1 1 d .
H4A H 0.3972 0.2174 0.0762 0.030 Uiso 1 1 calc R
H4B H 0.2425 0.2220 0.0863 0.030 Uiso 1 1 calc R
C5 C 0.3154(2) 0.41264(14) 0.15989(13) 0.0226(5) Uani 1 1 d .
H5A H 0.3891 0.4164 0.1208 0.027 Uiso 1 1 calc R
H5B H 0.2345 0.4478 0.1436 0.027 Uiso 1 1 calc R
C6 C 0.3410(2) 0.45175(15) 0.22563(13) 0.0238(5) Uani 1 1 d .
H6A H 0.2613 0.4591 0.2618 0.029 Uiso 1 1 calc R
H6B H 0.3654 0.5109 0.2126 0.029 Uiso 1 1 calc R
C7 C 0.4943(2) 0.42985(16) 0.34263(14) 0.0268(5) Uani 1 1 d .
H7A H 0.4649 0.3929 0.3855 0.032 Uiso 1 1 calc R
H7B H 0.5889 0.4287 0.3420 0.032 Uiso 1 1 calc R
C8 C 0.4220(3) 0.52613(17) 0.35228(16) 0.0380(7) Uani 1 1 d .
H8A H 0.4404 0.5465 0.3965 0.057 Uiso 1 1 calc R
H8B H 0.3274 0.5287 0.3552 0.057 Uiso 1 1 calc R
H8C H 0.4520 0.5647 0.3114 0.057 Uiso 1 1 calc R
C9 C 0.6190(2) 0.40248(16) 0.19974(14) 0.0270(5) Uani 1 1 d .
H9A H 0.6985 0.3639 0.2148 0.032 Uiso 1 1 calc R
H9B H 0.6113 0.3853 0.1517 0.032 Uiso 1 1 calc R
C10 C 0.6429(3) 0.49787(17) 0.19129(16) 0.0348(6) Uani 1 1 d .
H10A H 0.7217 0.5014 0.1565 0.052 Uiso 1 1 calc R
H10B H 0.6551 0.5160 0.2376 0.052 Uiso 1 1 calc R
H10C H 0.5673 0.5376 0.1743 0.052 Uiso 1 1 calc R
C11 C 0.6908(3) 0.17456(18) 0.02072(13) 0.0349(6) Uani 1 1 d .
H11A H 0.7050 0.2123 -0.0234 0.052 Uiso 1 1 calc R
H11B H 0.6213 0.1414 0.0177 0.052 Uiso 1 1 calc R
H11C H 0.7721 0.1325 0.0269 0.052 Uiso 1 1 calc R
C12 C 0.6501(2) 0.23317(15) 0.08483(12) 0.0243(5) Uani 1 1 d .
H12A H 0.5696 0.2763 0.0766 0.029 Uiso 1 1 calc R
H12B H 0.7199 0.2679 0.0855 0.029 Uiso 1 1 calc R
C13 C 0.9042(2) 0.12343(18) 0.14355(14) 0.0318(6) Uani 1 1 d .
H13A H 0.9852 0.1163 0.1647 0.048 Uiso 1 1 calc R
H13B H 0.9067 0.1673 0.1026 0.048 Uiso 1 1 calc R
H13C H 0.8961 0.0661 0.1275 0.048 Uiso 1 1 calc R
C14 C 0.7869(2) 0.15543(16) 0.19946(13) 0.0246(5) Uani 1 1 d .
H14A H 0.8002 0.2117 0.2163 0.030 Uiso 1 1 calc R
H14B H 0.7894 0.1111 0.2409 0.030 Uiso 1 1 calc R
C15 C 0.6103(2) 0.06298(15) 0.15021(13) 0.0245(5) Uani 1 1 d .
H15A H 0.5557 0.0687 0.1114 0.029 Uiso 1 1 calc R
H15B H 0.6996 0.0316 0.1320 0.029 Uiso 1 1 calc R
C16 C 0.5522(2) 0.00882(15) 0.21406(13) 0.0229(5) Uani 1 1 d .
H16A H 0.6147 -0.0075 0.2492 0.028 Uiso 1 1 calc R
H16B H 0.5339 -0.0467 0.1983 0.028 Uiso 1 1 calc R
C17 C 0.3433(2) 0.00304(15) 0.33301(13) 0.0248(5) Uani 1 1 d .
H17A H 0.3529 0.0291 0.3773 0.030 Uiso 1 1 calc R
H17B H 0.2485 0.0046 0.3337 0.030 Uiso 1 1 calc R
C18 C 0.4116(3) -0.09471(16) 0.33638(15) 0.0349(6) Uani 1 1 d .
H18A H 0.3733 -0.1257 0.3797 0.052 Uiso 1 1 calc R
H18B H 0.5054 -0.0982 0.3375 0.052 Uiso 1 1 calc R
H18C H 0.3999 -0.1229 0.2941 0.052 Uiso 1 1 calc R
C19 C 0.2849(2) 0.06421(15) 0.19388(13) 0.0263(5) Uani 1 1 d .
H19A H 0.1978 0.0990 0.2119 0.032 Uiso 1 1 calc R
H19B H 0.3144 0.0928 0.1467 0.032 Uiso 1 1 calc R
C20 C 0.2650(3) -0.02894(17) 0.18100(15) 0.0334(6) Uani 1 1 d .
H20A H 0.2018 -0.0240 0.1473 0.050 Uiso 1 1 calc R
H20B H 0.2316 -0.0581 0.2265 0.050 Uiso 1 1 calc R
H20C H 0.3490 -0.0644 0.1609 0.050 Uiso 1 1 calc R
C21 C 0.7267(3) 0.26530(18) 0.43702(14) 0.0312(6) Uani 1 1 d .
H21A H 0.8077 0.2894 0.4313 0.047 Uiso 1 1 calc R
H21B H 0.7303 0.2161 0.4740 0.047 Uiso 1 1 calc R
H21C H 0.6515 0.3123 0.4513 0.047 Uiso 1 1 calc R
C22 C 0.7120(2) 0.23130(16) 0.36605(12) 0.0245(5) Uani 1 1 d .
H22A H 0.7906 0.1856 0.3521 0.029 Uiso 1 1 calc R
H22B H 0.7131 0.2816 0.3293 0.029 Uiso 1 1 calc R
C23 C 0.6995(3) 0.03582(18) 0.44787(14) 0.0371(7) Uani 1 1 d .
H23A H 0.7289 -0.0290 0.4511 0.056 Uiso 1 1 calc R
H23B H 0.6380 0.0538 0.4908 0.056 Uiso 1 1 calc R
H23C H 0.7754 0.0651 0.4441 0.056 Uiso 1 1 calc R
C24 C 0.6315(2) 0.06300(15) 0.38191(13) 0.0255(5) Uani 1 1 d .
H24A H 0.5581 0.0302 0.3863 0.031 Uiso 1 1 calc R
H24B H 0.6946 0.0414 0.3398 0.031 Uiso 1 1 calc R
C25 C 0.4626(2) 0.21182(17) 0.44748(12) 0.0263(5) Uani 1 1 d .
H25A H 0.5029 0.1766 0.4874 0.032 Uiso 1 1 calc R
H25B H 0.4570 0.2758 0.4542 0.032 Uiso 1 1 calc R
C26 C 0.3260(2) 0.19271(17) 0.44787(12) 0.0259(5) Uani 1 1 d .
H26A H 0.2669 0.2173 0.4903 0.031 Uiso 1 1 calc R
H26B H 0.3294 0.1275 0.4505 0.031 Uiso 1 1 calc R
C27 C 0.1128(2) 0.19613(16) 0.36777(13) 0.0239(5) Uani 1 1 d .
H27A H 0.0412 0.2451 0.3560 0.029 Uiso 1 1 calc R
H27B H 0.1298 0.1542 0.3292 0.029 Uiso 1 1 calc R
C28 C 0.0627(3) 0.14686(17) 0.43742(14) 0.0307(6) Uani 1 1 d .
H28A H -0.0157 0.1245 0.4312 0.046 Uiso 1 1 calc R
H28B H 0.0408 0.1878 0.4761 0.046 Uiso 1 1 calc R
H28C H 0.1309 0.0967 0.4495 0.046 Uiso 1 1 calc R
C29 C 0.1862(2) 0.35729(16) 0.39416(14) 0.0276(5) Uani 1 1 d .
H29A H 0.2580 0.3878 0.4002 0.033 Uiso 1 1 calc R
H29B H 0.1433 0.3902 0.3542 0.033 Uiso 1 1 calc R
C30 C 0.0861(3) 0.36834(19) 0.46174(15) 0.0388(7) Uani 1 1 d .
H30A H 0.0562 0.4319 0.4693 0.058 Uiso 1 1 calc R
H30B H 0.1267 0.3387 0.5029 0.058 Uiso 1 1 calc R
H30C H 0.0112 0.3415 0.4565 0.058 Uiso 1 1 calc R
B1 B -0.0500(3) 0.72643(17) 0.20809(15) 0.0230(5) Uani 1 1 d .
C31 C 0.0722(2) 0.67367(15) 0.15271(13) 0.0228(5) Uani 1 1 d .
C32 C 0.2045(2) 0.67967(16) 0.14525(13) 0.0274(5) Uani 1 1 d .
F32 F 0.24845(14) 0.72810(11) 0.18886(8) 0.0374(4) Uani 1 1 d .
C33 C 0.2996(2) 0.63938(16) 0.09288(14) 0.0284(6) Uani 1 1 d .
F33 F 0.42536(14) 0.64754(11) 0.09007(9) 0.0420(4) Uani 1 1 d .
C34 C 0.2654(3) 0.59398(16) 0.04232(13) 0.0284(6) Uani 1 1 d .
F34 F 0.35688(16) 0.55594(10) -0.00947(8) 0.0422(4) Uani 1 1 d .
C35 C 0.1361(3) 0.58668(16) 0.04538(13) 0.0281(5) Uani 1 1 d .
F35 F 0.10090(16) 0.54278(10) -0.00411(8) 0.0398(4) Uani 1 1 d .
C36 C 0.0449(2) 0.62445(16) 0.10028(13) 0.0257(5) Uani 1 1 d .
F36 F -0.07943(14) 0.61171(9) 0.10238(8) 0.0317(3) Uani 1 1 d .
C37 C -0.0004(2) 0.78526(16) 0.26389(13) 0.0238(5) Uani 1 1 d .
C38 C -0.0387(2) 0.87564(16) 0.27375(13) 0.0250(5) Uani 1 1 d .
F38 F -0.12004(15) 0.92910(9) 0.23229(8) 0.0335(3) Uani 1 1 d .
C39 C -0.0009(2) 0.91856(16) 0.32552(14) 0.0276(5) Uani 1 1 d .
F39 F -0.03778(15) 1.00744(10) 0.32988(8) 0.0368(4) Uani 1 1 d .
C40 C 0.0777(3) 0.87003(18) 0.37275(13) 0.0299(6) Uani 1 1 d .
F40 F 0.11407(16) 0.91081(11) 0.42419(8) 0.0368(4) Uani 1 1 d .
C41 C 0.1171(3) 0.77982(18) 0.36664(13) 0.0304(6) Uani 1 1 d .
F41 F 0.19467(17) 0.73164(11) 0.41173(8) 0.0434(4) Uani 1 1 d .
C42 C 0.0790(2) 0.74064(16) 0.31342(13) 0.0272(5) Uani 1 1 d .
F42 F 0.12224(15) 0.65127(9) 0.31019(8) 0.0341(3) Uani 1 1 d .
C43 C -0.1453(2) 0.78787(15) 0.15316(13) 0.0247(5) Uani 1 1 d .
C44 C -0.2723(2) 0.78159(17) 0.14592(14) 0.0292(5) Uani 1 1 d .
F44 F -0.33667(14) 0.72386(11) 0.18830(9) 0.0391(4) Uani 1 1 d .
C45 C -0.3417(3) 0.83139(18) 0.09472(15) 0.0351(6) Uani 1 1 d .
F45 F -0.46592(16) 0.82208(12) 0.09221(10) 0.0485(5) Uani 1 1 d .
C46 C -0.2841(3) 0.88809(18) 0.04640(15) 0.0365(7) Uani 1 1 d .
F46 F -0.35090(18) 0.93683(11) -0.00371(9) 0.0519(5) Uani 1 1 d .
C47 C -0.1569(3) 0.89638(17) 0.04941(14) 0.0340(6) Uani 1 1 d .
F47 F -0.09960(18) 0.95290(11) 0.00272(9) 0.0463(4) Uani 1 1 d .
C48 C -0.0921(3) 0.84753(16) 0.10258(14) 0.0290(5) Uani 1 1 d .
F48 F 0.03054(14) 0.86112(10) 0.10430(8) 0.0343(3) Uani 1 1 d .
C49 C -0.1285(2) 0.65920(16) 0.26531(13) 0.0237(5) Uani 1 1 d .
C50 C -0.0916(2) 0.56763(16) 0.27700(13) 0.0252(5) Uani 1 1 d .
F50 F 0.01090(14) 0.52132(9) 0.23495(8) 0.0326(3) Uani 1 1 d .
C51 C -0.1519(3) 0.51720(17) 0.33143(14) 0.0295(5) Uani 1 1 d .
F51 F -0.11175(16) 0.42771(10) 0.33814(9) 0.0422(4) Uani 1 1 d .
C52 C -0.2538(3) 0.55773(19) 0.37882(14) 0.0326(6) Uani 1 1 d .
F52 F -0.31098(17) 0.51024(12) 0.43380(8) 0.0456(4) Uani 1 1 d .
C53 C -0.2958(3) 0.6482(2) 0.36998(15) 0.0346(6) Uani 1 1 d .
F53 F -0.39707(17) 0.68975(13) 0.41509(9) 0.0516(5) Uani 1 1 d .
C54 C -0.2330(2) 0.69622(17) 0.31489(14) 0.0286(5) Uani 1 1 d .
F54 F -0.27784(15) 0.78531(10) 0.31015(9) 0.0389(4) Uani 1 1 d .

loop_
_atom_site_aniso_label
_atom_site_aniso_U_11
_atom_site_aniso_U_22
_atom_site_aniso_U_33
_atom_site_aniso_U_23
_atom_site_aniso_U_13
_atom_site_aniso_U_12
Re1 0.01462(5) 0.01451(4) 0.01513(5) -0.00081(3) -0.00253(3) -0.00185(3)
P1 0.0180(3) 0.0165(3) 0.0184(3) -0.0013(2) -0.0050(2) -0.0020(2)
P2 0.0192(3) 0.0165(3) 0.0233(3) -0.0018(2) -0.0057(2) -0.0031(2)
P3 0.0177(3) 0.0169(3) 0.0172(3) -0.0005(2) -0.0007(2) -0.0025(2)
P4 0.0180(3) 0.0165(3) 0.0207(3) -0.0010(2) -0.0011(2) -0.0037(2)
P5 0.0178(3) 0.0224(3) 0.0174(3) -0.0006(2) -0.0046(2) -0.0025(2)
P6 0.0176(3) 0.0216(3) 0.0185(3) -0.0026(2) -0.0013(2) -0.0026(2)
C1 0.0218(13) 0.0346(14) 0.0402(15) 0.0017(12) -0.0103(11) -0.0043(10)
C2 0.0207(12) 0.0238(11) 0.0282(13) 0.0012(10) -0.0045(9) -0.0033(9)
C3 0.0477(17) 0.0307(13) 0.0196(12) -0.0037(10) -0.0081(11) -0.0012(11)
C4 0.0271(13) 0.0239(11) 0.0233(12) -0.0041(9) -0.0075(9) 0.0015(9)
C5 0.0239(12) 0.0185(10) 0.0261(12) 0.0023(9) -0.0080(9) -0.0039(9)
C6 0.0234(12) 0.0176(10) 0.0307(13) 0.0003(9) -0.0069(10) -0.0028(9)
C7 0.0273(13) 0.0231(11) 0.0319(14) -0.0069(10) -0.0075(10) -0.0045(10)
C8 0.0428(17) 0.0285(13) 0.0462(17) -0.0149(12) -0.0138(13) -0.0033(12)
C9 0.0254(13) 0.0240(12) 0.0319(14) 0.0007(10) -0.0042(10) -0.0064(10)
C10 0.0356(15) 0.0280(13) 0.0436(16) 0.0039(12) -0.0075(12) -0.0139(11)
C11 0.0458(17) 0.0333(14) 0.0202(13) 0.0015(11) 0.0033(11) -0.0024(12)
C12 0.0246(13) 0.0233(11) 0.0220(12) 0.0037(9) 0.0010(9) -0.0027(9)
C13 0.0213(13) 0.0357(14) 0.0364(15) -0.0041(11) -0.0002(10) -0.0030(10)
C14 0.0221(12) 0.0248(12) 0.0263(12) -0.0014(10) -0.0034(9) -0.0025(9)
C15 0.0245(13) 0.0239(11) 0.0237(12) -0.0048(9) 0.0030(9) -0.0048(9)
C16 0.0210(12) 0.0200(11) 0.0267(12) -0.0033(9) -0.0007(9) -0.0027(9)
C17 0.0253(13) 0.0223(11) 0.0260(12) 0.0009(9) 0.0005(9) -0.0069(9)
C18 0.0335(15) 0.0238(12) 0.0429(16) 0.0074(11) -0.0009(12) -0.0030(10)
C19 0.0281(13) 0.0226(11) 0.0303(13) -0.0018(10) -0.0094(10) -0.0056(9)
C20 0.0344(15) 0.0279(13) 0.0422(16) -0.0084(11) -0.0095(12) -0.0105(11)
C21 0.0309(14) 0.0369(14) 0.0298(14) -0.0052(11) -0.0117(11) -0.0084(11)
C22 0.0229(12) 0.0279(12) 0.0244(12) 0.0007(10) -0.0079(9) -0.0063(9)
C23 0.0445(17) 0.0345(14) 0.0305(14) 0.0091(12) -0.0141(12) -0.0013(12)
C24 0.0258(13) 0.0237(12) 0.0270(13) 0.0039(10) -0.0072(10) -0.0048(9)
C25 0.0271(13) 0.0313(13) 0.0205(12) -0.0030(10) -0.0060(9) -0.0027(10)
C26 0.0257(13) 0.0326(13) 0.0179(11) -0.0008(10) -0.0012(9) -0.0037(10)
C27 0.0211(12) 0.0253(11) 0.0243(12) -0.0017(9) 0.0001(9) -0.0043(9)
C28 0.0256(13) 0.0356(14) 0.0306(14) -0.0010(11) 0.0010(10) -0.0094(10)
C29 0.0242(13) 0.0255(12) 0.0319(14) -0.0093(10) 0.0012(10) -0.0026(10)
C30 0.0390(16) 0.0376(15) 0.0365(16) -0.0134(12) 0.0039(12) -0.0017(12)
B1 0.0199(13) 0.0226(12) 0.0272(14) -0.0061(11) -0.0044(10) -0.0031(10)
C31 0.0235(12) 0.0202(11) 0.0252(12) 0.0011(9) -0.0065(9) -0.0037(9)
C32 0.0257(13) 0.0275(12) 0.0282(13) 0.0020(10) -0.0052(10) -0.0040(10)
F32 0.0264(8) 0.0490(9) 0.0417(9) -0.0099(7) -0.0066(7) -0.0144(7)
C33 0.0187(12) 0.0280(12) 0.0353(14) 0.0086(11) -0.0020(10) -0.0029(9)
F33 0.0208(8) 0.0501(10) 0.0514(10) 0.0055(8) 0.0016(7) -0.0073(7)
C34 0.0304(14) 0.0216(11) 0.0267(13) 0.0048(10) 0.0055(10) 0.0002(10)
F34 0.0427(10) 0.0363(9) 0.0366(9) 0.0002(7) 0.0135(7) 0.0028(7)
C35 0.0365(15) 0.0226(12) 0.0239(13) -0.0006(10) -0.0040(10) -0.0029(10)
F35 0.0483(10) 0.0361(9) 0.0343(9) -0.0139(7) -0.0039(7) -0.0026(7)
C36 0.0255(13) 0.0228(11) 0.0289(13) 0.0007(10) -0.0079(10) -0.0022(9)
F36 0.0257(8) 0.0330(8) 0.0393(9) -0.0122(7) -0.0088(6) -0.0047(6)
C37 0.0219(12) 0.0263(12) 0.0250(12) -0.0034(10) -0.0045(9) -0.0074(9)
C38 0.0217(12) 0.0263(12) 0.0274(13) -0.0037(10) -0.0024(9) -0.0054(9)
F38 0.0364(9) 0.0255(7) 0.0397(9) -0.0068(6) -0.0147(7) 0.0009(6)
C39 0.0261(13) 0.0271(12) 0.0312(14) -0.0069(10) 0.0022(10) -0.0114(10)
F39 0.0423(9) 0.0278(8) 0.0434(9) -0.0131(7) -0.0052(7) -0.0095(7)
C40 0.0343(14) 0.0398(14) 0.0209(12) -0.0067(11) 0.0011(10) -0.0213(11)
F40 0.0465(10) 0.0473(9) 0.0251(8) -0.0074(7) -0.0051(7) -0.0268(8)
C41 0.0310(14) 0.0393(14) 0.0235(13) 0.0033(11) -0.0080(10) -0.0121(11)
F41 0.0580(11) 0.0457(10) 0.0335(9) 0.0058(7) -0.0252(8) -0.0150(8)
C42 0.0265(13) 0.0267(12) 0.0289(13) -0.0031(10) -0.0030(10) -0.0064(10)
F42 0.0386(9) 0.0266(7) 0.0392(9) -0.0015(6) -0.0170(7) -0.0022(6)
C43 0.0237(13) 0.0223(11) 0.0280(13) -0.0083(10) -0.0057(10) 0.0007(9)
C44 0.0260(13) 0.0280(12) 0.0352(14) -0.0127(11) -0.0072(11) -0.0017(10)
F44 0.0259(8) 0.0435(9) 0.0515(10) -0.0042(8) -0.0112(7) -0.0105(7)
C45 0.0291(14) 0.0366(14) 0.0406(16) -0.0199(12) -0.0150(12) 0.0072(11)
F45 0.0306(9) 0.0557(11) 0.0638(12) -0.0210(9) -0.0266(8) 0.0046(8)
C46 0.0468(17) 0.0290(13) 0.0334(15) -0.0157(11) -0.0204(12) 0.0116(12)
F46 0.0671(12) 0.0433(10) 0.0450(10) -0.0109(8) -0.0343(9) 0.0150(8)
C47 0.0459(17) 0.0252(13) 0.0273(14) -0.0082(11) -0.0055(11) 0.0053(11)
F47 0.0635(12) 0.0354(9) 0.0349(9) 0.0052(7) -0.0062(8) -0.0015(8)
C48 0.0311(14) 0.0254(12) 0.0305(14) -0.0091(10) -0.0077(11) 0.0005(10)
F48 0.0289(8) 0.0324(8) 0.0403(9) 0.0023(7) -0.0037(6) -0.0057(6)
C49 0.0207(12) 0.0268(12) 0.0260(12) -0.0068(10) -0.0058(9) -0.0061(9)
C50 0.0214(12) 0.0278(12) 0.0275(13) -0.0050(10) -0.0040(9) -0.0049(9)
F50 0.0296(8) 0.0236(7) 0.0395(9) -0.0016(6) 0.0045(6) -0.0002(6)
C51 0.0284(14) 0.0314(13) 0.0315(14) 0.0005(11) -0.0085(11) -0.0103(10)
F51 0.0419(10) 0.0329(8) 0.0491(10) 0.0099(7) -0.0036(8) -0.0090(7)
C52 0.0341(15) 0.0450(15) 0.0231(13) -0.0008(11) -0.0023(10) -0.0199(12)
F52 0.0506(11) 0.0621(11) 0.0282(9) 0.0012(8) 0.0020(7) -0.0285(9)
C53 0.0263(14) 0.0485(16) 0.0305(14) -0.0169(12) 0.0039(11) -0.0101(12)
F53 0.0472(11) 0.0635(12) 0.0432(10) -0.0277(9) 0.0198(8) -0.0180(9)
C54 0.0265(13) 0.0290(13) 0.0322(14) -0.0106(11) -0.0034(10) -0.0068(10)
F54 0.0328(9) 0.0321(8) 0.0496(10) -0.0172(7) 0.0042(7) -0.0020(6)

loop_
_atom_type_symbol
_atom_type_description
_atom_type_scat_dispersion_real
_atom_type_scat_dispersion_imag
_atom_type_scat_source
C C 0.0033 0.0016 'International Tables Vol C Tables 4.2.6.8 and 6.1.1.4'
H H 0.0000 0.0000 'International Tables Vol C Tables 4.2.6.8 and 6.1.1.4'
B B 0.0013 0.0007 'International Tables Vol C Tables 4.2.6.8 and 6.1.1.4'
F F 0.0171 0.0103 'International Tables Vol C Tables 4.2.6.8 and 6.1.1.4'
P P 0.1023 0.0942 'International Tables Vol C Tables 4.2.6.8 and 6.1.1.4'
Re Re -1.0185 7.2310 'International Tables Vol C Tables 4.2.6.8 and 6.1.1.4'

loop_
_geom_angle_atom_site_label_1
_geom_angle_atom_site_label_2
_geom_angle_atom_site_label_3
_geom_angle
P5 Re1 P6 81.35(2)
P5 Re1 P4 94.91(2)
P6 Re1 P4 90.09(2)
P5 Re1 P2 90.06(2)
P6 Re1 P2 94.66(2)
P4 Re1 P2 173.59(2)
P5 Re1 P3 93.10(2)
P6 Re1 P3 168.815(18)
P4 Re1 P3 80.66(2)
P2 Re1 P3 95.05(2)
P5 Re1 P1 169.30(2)
P6 Re1 P1 93.804(19)
P4 Re1 P1 94.629(19)
P2 Re1 P1 80.785(19)
P3 Re1 P1 93.214(19)
C2 P1 C5 100.64(11)
C2 P1 C4 99.69(11)
C5 P1 C4 101.21(11)
C2 P1 Re1 118.25(7)
C5 P1 Re1 109.35(7)
C4 P1 Re1 124.18(7)
C6 P2 C9 100.72(11)
C6 P2 C7 103.02(11)
C9 P2 C7 99.92(12)
C6 P2 Re1 108.91(8)
C9 P2 Re1 117.44(8)
C7 P2 Re1 123.73(8)
C15 P3 C14 100.74(11)
C15 P3 C12 100.62(11)
C14 P3 C12 99.26(11)
C15 P3 Re1 109.65(8)
C14 P3 Re1 118.32(8)
C12 P3 Re1 124.58(7)
C16 P4 C19 101.01(11)
C16 P4 C17 102.59(10)
C19 P4 C17 99.36(11)
C16 P4 Re1 109.17(8)
C19 P4 Re1 117.75(7)
C17 P4 Re1 123.82(8)
C25 P5 C24 100.81(11)
C25 P5 C22 101.71(11)
C24 P5 C22 99.89(11)
C25 P5 Re1 109.58(7)
C24 P5 Re1 119.95(8)
C22 P5 Re1 121.68(7)
C29 P6 C26 100.33(12)
C29 P6 C27 99.75(11)
C26 P6 C27 102.23(11)
C29 P6 Re1 120.71(8)
C26 P6 Re1 109.27(8)
C27 P6 Re1 121.28(8)
C2 C1 H1A 109.5
C2 C1 H1B 109.5
H1A C1 H1B 109.5
C2 C1 H1C 109.5
H1A C1 H1C 109.5
H1B C1 H1C 109.5
C1 C2 P1 119.52(17)
C1 C2 H2A 107.4
P1 C2 H2A 107.4
C1 C2 H2B 107.4
P1 C2 H2B 107.4
H2A C2 H2B 107.0
C4 C3 H3A 109.5
C4 C3 H3B 109.5
H3A C3 H3B 109.5
C4 C3 H3C 109.5
H3A C3 H3C 109.5
H3B C3 H3C 109.5
C3 C4 P1 117.09(17)
C3 C4 H4A 108.0
P1 C4 H4A 108.0
C3 C4 H4B 108.0
P1 C4 H4B 108.0
H4A C4 H4B 107.3
C6 C5 P1 111.27(15)
C6 C5 H5A 109.4
P1 C5 H5A 109.4
C6 C5 H5B 109.4
P1 C5 H5B 109.4
H5A C5 H5B 108.0
C5 C6 P2 107.86(15)
C5 C6 H6A 110.1
P2 C6 H6A 110.1
C5 C6 H6B 110.1
P2 C6 H6B 110.1
H6A C6 H6B 108.4
C8 C7 P2 118.32(18)
C8 C7 H7A 107.7
P2 C7 H7A 107.7
C8 C7 H7B 107.7
P2 C7 H7B 107.7
H7A C7 H7B 107.1
C7 C8 H8A 109.5
C7 C8 H8B 109.5
H8A C8 H8B 109.5
C7 C8 H8C 109.5
H8A C8 H8C 109.5
H8B C8 H8C 109.5
C10 C9 P2 119.58(19)
C10 C9 H9A 107.4
P2 C9 H9A 107.4
C10 C9 H9B 107.4
P2 C9 H9B 107.4
H9A C9 H9B 107.0
C9 C10 H10A 109.5
C9 C10 H10B 109.5
H10A C10 H10B 109.5
C9 C10 H10C 109.5
H10A C10 H10C 109.5
H10B C10 H10C 109.5
C12 C11 H11A 109.5
C12 C11 H11B 109.5
H11A C11 H11B 109.5
C12 C11 H11C 109.5
H11A C11 H11C 109.5
H11B C11 H11C 109.5
C11 C12 P3 117.13(16)
C11 C12 H12A 108.0
P3 C12 H12A 108.0
C11 C12 H12B 108.0
P3 C12 H12B 108.0
H12A C12 H12B 107.3
C14 C13 H13A 109.5
C14 C13 H13B 109.5
H13A C13 H13B 109.5
C14 C13 H13C 109.5
H13A C13 H13C 109.5
H13B C13 H13C 109.5
C13 C14 P3 119.63(17)
C13 C14 H14A 107.4
P3 C14 H14A 107.4
C13 C14 H14B 107.4
P3 C14 H14B 107.4
H14A C14 H14B 106.9
C16 C15 P3 110.97(16)
C16 C15 H15A 109.4
P3 C15 H15A 109.4
C16 C15 H15B 109.4
P3 C15 H15B 109.4
H15A C15 H15B 108.0
C15 C16 P4 108.01(15)
C15 C16 H16A 110.1
P4 C16 H16A 110.1
C15 C16 H16B 110.1
P4 C16 H16B 110.1
H16A C16 H16B 108.4
C18 C17 P4 118.03(18)
C18 C17 H17A 107.8
P4 C17 H17A 107.8
C18 C17 H17B 107.8
P4 C17 H17B 107.8
H17A C17 H17B 107.1
C17 C18 H18A 109.5
C17 C18 H18B 109.5
H18A C18 H18B 109.5
C17 C18 H18C 109.5
H18A C18 H18C 109.5
H18B C18 H18C 109.5
C20 C19 P4 119.94(16)
C20 C19 H19A 107.3
P4 C19 H19A 107.3
C20 C19 H19B 107.3
P4 C19 H19B 107.3
H19A C19 H19B 106.9
C19 C20 H20A 109.5
C19 C20 H20B 109.5
H20A C20 H20B 109.5
C19 C20 H20C 109.5
H20A C20 H20C 109.5
H20B C20 H20C 109.5
C22 C21 H21A 109.5
C22 C21 H21B 109.5
H21A C21 H21B 109.5
C22 C21 H21C 109.5
H21A C21 H21C 109.5
H21B C21 H21C 109.5
C21 C22 P5 118.57(18)
C21 C22 H22A 107.7
P5 C22 H22A 107.7
C21 C22 H22B 107.7
P5 C22 H22B 107.7
H22A C22 H22B 107.1
C24 C23 H23A 109.5
C24 C23 H23B 109.5
H23A C23 H23B 109.5
C24 C23 H23C 109.5
H23A C23 H23C 109.5
H23B C23 H23C 109.5
C23 C24 P5 119.46(19)
C23 C24 H24A 107.5
P5 C24 H24A 107.5
C23 C24 H24B 107.5
P5 C24 H24B 107.5
H24A C24 H24B 107.0
C26 C25 P5 109.56(16)
C26 C25 H25A 109.8
P5 C25 H25A 109.8
C26 C25 H25B 109.8
P5 C25 H25B 109.8
H25A C25 H25B 108.2
C25 C26 P6 109.26(16)
C25 C26 H26A 109.8
P6 C26 H26A 109.8
C25 C26 H26B 109.8
P6 C26 H26B 109.8
H26A C26 H26B 108.3
C28 C27 P6 118.14(17)
C28 C27 H27A 107.8
P6 C27 H27A 107.8
C28 C27 H27B 107.8
P6 C27 H27B 107.8
H27A C27 H27B 107.1
C27 C28 H28A 109.5
C27 C28 H28B 109.5
H28A C28 H28B 109.5
C27 C28 H28C 109.5
H28A C28 H28C 109.5
H28B C28 H28C 109.5
C30 C29 P6 120.21(18)
C30 C29 H29A 107.3
P6 C29 H29A 107.3
C30 C29 H29B 107.3
P6 C29 H29B 107.3
H29A C29 H29B 106.9
C29 C30 H30A 109.5
C29 C30 H30B 109.5
H30A C30 H30B 109.5
C29 C30 H30C 109.5
H30A C30 H30C 109.5
H30B C30 H30C 109.5
C31 B1 C37 112.9(2)
C31 B1 C43 103.02(18)
C37 B1 C43 113.69(19)
C31 B1 C49 113.97(19)
C37 B1 C49 101.04(19)
C43 B1 C49 112.70(19)
C32 C31 C36 112.7(2)
C32 C31 B1 127.5(2)
C36 C31 B1 119.4(2)
F32 C32 C33 114.8(2)
F32 C32 C31 121.2(2)
C33 C32 C31 124.0(2)
F33 C33 C34 119.7(2)
F33 C33 C32 120.1(2)
C34 C33 C32 120.2(2)
F34 C34 C33 120.5(2)
F34 C34 C35 120.3(2)
C33 C34 C35 119.2(2)
F35 C35 C34 119.9(2)
F35 C35 C36 121.1(2)
C34 C35 C36 119.0(2)
F36 C36 C35 116.3(2)
F36 C36 C31 118.7(2)
C35 C36 C31 124.9(2)
C38 C37 C42 112.9(2)
C38 C37 B1 127.9(2)
C42 C37 B1 118.9(2)
F38 C38 C39 114.5(2)
F38 C38 C37 121.2(2)
C39 C38 C37 124.4(2)
F39 C39 C38 120.9(2)
F39 C39 C40 119.6(2)
C38 C39 C40 119.5(2)
F40 C40 C41 120.8(2)
F40 C40 C39 120.2(2)
C41 C40 C39 119.0(2)
F41 C41 C42 120.9(2)
F41 C41 C40 119.8(2)
C42 C41 C40 119.3(2)
F42 C42 C41 116.1(2)
F42 C42 C37 118.9(2)
C41 C42 C37 125.0(2)
C44 C43 C48 113.4(2)
C44 C43 B1 127.5(2)
C48 C43 B1 118.8(2)
F44 C44 C43 121.4(2)
F44 C44 C45 114.9(2)
C43 C44 C45 123.7(3)
F45 C45 C46 120.1(2)
F45 C45 C44 119.8(3)
C46 C45 C44 120.1(3)
F46 C46 C45 120.5(3)
F46 C46 C47 120.1(3)
C45 C46 C47 119.3(2)
F47 C47 C46 119.9(2)
F47 C47 C48 121.2(3)
C46 C47 C48 118.9(3)
F48 C48 C47 116.0(2)
F48 C48 C43 119.5(2)
C47 C48 C43 124.5(3)
C50 C49 C54 113.2(2)
C50 C49 B1 127.1(2)
C54 C49 B1 119.1(2)
F50 C50 C51 114.9(2)
F50 C50 C49 120.9(2)
C51 C50 C49 124.2(2)
F51 C51 C52 119.7(2)
F51 C51 C50 120.5(2)
C52 C51 C50 119.8(2)
F52 C52 C51 120.8(2)
F52 C52 C53 120.3(3)
C51 C52 C53 118.9(2)
F53 C53 C52 120.2(3)
F53 C53 C54 120.3(3)
C52 C53 C54 119.5(2)
F54 C54 C53 116.4(2)
F54 C54 C49 119.2(2)
C53 C54 C49 124.4(2)

loop_
_geom_bond_atom_site_label_1
_geom_bond_atom_site_label_2
_geom_bond_distance
Re1 P5 2.3955(5)
Re1 P6 2.3966(6)
Re1 P4 2.4034(6)
Re1 P2 2.4069(6)
Re1 P3 2.4132(6)
Re1 P1 2.4139(5)
P1 C2 1.849(2)
P1 C5 1.854(2)
P1 C4 1.862(2)
P2 C6 1.841(2)
P2 C9 1.852(3)
P2 C7 1.863(3)
P3 C15 1.853(2)
P3 C14 1.856(2)
P3 C12 1.865(2)
P4 C16 1.840(2)
P4 C19 1.849(2)
P4 C17 1.868(2)
P5 C25 1.845(2)
P5 C24 1.855(2)
P5 C22 1.864(2)
P6 C29 1.853(2)
P6 C26 1.853(2)
P6 C27 1.859(2)
C1 C2 1.536(3)
C1 H1A 0.9800
C1 H1B 0.9800
C1 H1C 0.9800
C2 H2A 0.9900
C2 H2B 0.9900
C3 C4 1.536(3)
C3 H3A 0.9800
C3 H3B 0.9800
C3 H3C 0.9800
C4 H4A 0.9900
C4 H4B 0.9900
C5 C6 1.515(3)
C5 H5A 0.9900
C5 H5B 0.9900
C6 H6A 0.9900
C6 H6B 0.9900
C7 C8 1.534(3)
C7 H7A 0.9900
C7 H7B 0.9900
C8 H8A 0.9800
C8 H8B 0.9800
C8 H8C 0.9800
C9 C10 1.522(3)
C9 H9A 0.9900
C9 H9B 0.9900
C10 H10A 0.9800
C10 H10B 0.9800
C10 H10C 0.9800
C11 C12 1.534(3)
C11 H11A 0.9800
C11 H11B 0.9800
C11 H11C 0.9800
C12 H12A 0.9900
C12 H12B 0.9900
C13 C14 1.525(3)
C13 H13A 0.9800
C13 H13B 0.9800
C13 H13C 0.9800
C14 H14A 0.9900
C14 H14B 0.9900
C15 C16 1.518(3)
C15 H15A 0.9900
C15 H15B 0.9900
C16 H16A 0.9900
C16 H16B 0.9900
C17 C18 1.529(3)
C17 H17A 0.9900
C17 H17B 0.9900
C18 H18A 0.9800
C18 H18B 0.9800
C18 H18C 0.9800
C19 C20 1.530(3)
C19 H19A 0.9900
C19 H19B 0.9900
C20 H20A 0.9800
C20 H20B 0.9800
C20 H20C 0.9800
C21 C22 1.527(3)
C21 H21A 0.9800
C21 H21B 0.9800
C21 H21C 0.9800
C22 H22A 0.9900
C22 H22B 0.9900
C23 C24 1.522(3)
C23 H23A 0.9800
C23 H23B 0.9800
C23 H23C 0.9800
C24 H24A 0.9900
C24 H24B 0.9900
C25 C26 1.520(3)
C25 H25A 0.9900
C25 H25B 0.9900
C26 H26A 0.9900
C26 H26B 0.9900
C27 C28 1.530(3)
C27 H27A 0.9900
C27 H27B 0.9900
C28 H28A 0.9800
C28 H28B 0.9800
C28 H28C 0.9800
C29 C30 1.521(4)
C29 H29A 0.9900
C29 H29B 0.9900
C30 H30A 0.9800
C30 H30B 0.9800
C30 H30C 0.9800
B1 C31 1.651(4)
B1 C37 1.656(4)
B1 C43 1.659(3)
B1 C49 1.662(4)
C31 C32 1.395(3)
C31 C36 1.398(3)
C32 F32 1.349(3)
C32 C33 1.386(4)
C33 F33 1.344(3)
C33 C34 1.366(4)
C34 F34 1.346(3)
C34 C35 1.376(4)
C35 F35 1.340(3)
C35 C36 1.383(3)
C36 F36 1.353(3)
C37 C38 1.386(3)
C37 C42 1.396(3)
C38 F38 1.356(3)
C38 C39 1.378(3)
C39 F39 1.348(3)
C39 C40 1.381(4)
C40 F40 1.347(3)
C40 C41 1.374(4)
C41 F41 1.344(3)
C41 C42 1.369(4)
C42 F42 1.360(3)
C43 C44 1.386(3)
C43 C48 1.391(4)
C44 F44 1.348(3)
C44 C45 1.387(3)
C45 F45 1.350(3)
C45 C46 1.358(4)
C46 F46 1.352(3)
C46 C47 1.378(4)
C47 F47 1.338(3)
C47 C48 1.384(3)
C48 F48 1.352(3)
C49 C50 1.388(3)
C49 C54 1.391(3)
C50 F50 1.353(3)
C50 C51 1.378(3)
C51 F51 1.354(3)
C51 C52 1.369(4)
C52 F52 1.345(3)
C52 C53 1.374(4)
C53 F53 1.347(3)
C53 C54 1.377(4)
C54 F54 1.354(3)

loop_
_geom_torsion_atom_site_label_1
_geom_torsion_atom_site_label_2
_geom_torsion_atom_site_label_3
_geom_torsion_atom_site_label_4
_geom_torsion
P1 C6 C7 P2 33.05(10)
P3 C16 C17 P4 33.31(10)
P5 C26 C27 P6 -43.17(10)
